data_7032753
loop_
_publ_author_name
'Cesari, C.'
'Conti, S.'
'Zacchini, S.'
'Zanotti, V.'
'Cassani, M. C.'
'Mazzoni, R.'

_publ_section_title
;
 Sterically driven synthesis of ruthenium and ruthenium-silver
 N-heterocyclic carbene complexes.
;
_journal_issue 46
_journal_name_full 'Dalton transactions (Cambridge, England : 2003)'
_journal_page_first 17240
_journal_page_last 17243
_journal_paper_doi 10.1039/c4dt02747g
_journal_volume 43
_journal_year 2014
_chemical_formula_sum 'C39.5 H35 Cl N2 O6 Ru'
_chemical_formula_weight 770.22
_chemical_name_systematic
; 
 ? 
;
_space_group_IT_number 15
_symmetry_cell_setting monoclinic
_symmetry_space_group_name_Hall '-C 2yc'
_symmetry_space_group_name_H-M 'C 1 2/c 1'
_atom_sites_solution_hydrogens geom
_atom_sites_solution_primary direct
_atom_sites_solution_secondary difmap
_audit_creation_method SHELXL-97
_cell_angle_alpha 90.00
_cell_angle_beta 117.822(2)
_cell_angle_gamma 90.00
_cell_formula_units_Z 8
_cell_length_a 24.188(4)
_cell_length_b 14.213(3)
_cell_length_c 24.171(4)
_cell_measurement_reflns_used 9898
_cell_measurement_temperature 294(2)
_cell_measurement_theta_max 27.872
_cell_measurement_theta_min 2.213
_cell_volume 7349(2)
_computing_cell_refinement 'APEX2 (Bruker AXS, 2006)'
_computing_data_collection 'APEX2 (Bruker AXS, 2006)'
_computing_data_reduction 'SAINT (Bruker AXS, 2004)'
_computing_molecular_graphics 'ORTEPII (Johnson, 1996)'
_computing_publication_material 'XCIF (Bruker AXS, 2001)'
_computing_structure_refinement 'SHELXL-97 (Sheldrick, 1997)'
_computing_structure_solution 'SHELXS-97 (Sheldrick, 1990)'
_diffrn_ambient_temperature 294(2)
_diffrn_measured_fraction_theta_full 0.968
_diffrn_measured_fraction_theta_max 0.968
_diffrn_measurement_device_type 'CCD area detector'
_diffrn_measurement_method 'phi and omega scans'
_diffrn_radiation_monochromator graphite
_diffrn_radiation_source 'fine-focus sealed tube'
_diffrn_radiation_type MoK\a
_diffrn_radiation_wavelength 0.71073
_diffrn_reflns_av_R_equivalents 0.0324
_diffrn_reflns_limit_h_max 28
_diffrn_reflns_limit_h_min -28
_diffrn_reflns_limit_k_max 16
_diffrn_reflns_limit_k_min -16
_diffrn_reflns_limit_l_max 28
_diffrn_reflns_limit_l_min -28
_diffrn_reflns_number 30056
_diffrn_reflns_theta_full 25.02
_diffrn_reflns_theta_max 25.02
_diffrn_reflns_theta_min 1.72
_exptl_absorpt_coefficient_mu 0.547
_exptl_absorpt_correction_T_max 0.9079
_exptl_absorpt_correction_T_min 0.8799
_exptl_absorpt_correction_type empirical
_exptl_absorpt_process_details
;
 Data were corrected for Lorentz polarization and absorption
 effects (empirical absorption corrections SADABS).
 R(int) = 0.0952 selected reflections only, before parameter refinement)
 R(int) = 0.0491 (selected reflections only, after parameter refinement)
;
_exptl_crystal_colour pale-yellow
_exptl_crystal_density_diffrn 1.392
_exptl_crystal_density_method 'not measured'
_exptl_crystal_description prism
_exptl_crystal_F_000 3160
_exptl_crystal_size_max 0.24
_exptl_crystal_size_mid 0.21
_exptl_crystal_size_min 0.18
_refine_diff_density_max 0.496
_refine_diff_density_min -0.490
_refine_diff_density_rms 0.077
_refine_ls_extinction_method none
_refine_ls_goodness_of_fit_ref 1.051
_refine_ls_hydrogen_treatment mixed
_refine_ls_matrix_type full
_refine_ls_number_parameters 450
_refine_ls_number_reflns 6287
_refine_ls_number_restraints 211
_refine_ls_restrained_S_all 1.045
_refine_ls_R_factor_all 0.0467
_refine_ls_R_factor_gt 0.0327
_refine_ls_shift/su_max 0.002
_refine_ls_shift/su_mean 0.000
_refine_ls_structure_factor_coef Fsqd
_refine_ls_weighting_details 'calc w=1/[\s^2^(Fo^2^)+(0.0615P)^2^+6.9051P] where P=(Fo^2^+2Fc^2^)/3'
_refine_ls_weighting_scheme calc
_refine_ls_wR_factor_gt 0.0935
_refine_ls_wR_factor_ref 0.1060
_reflns_number_gt 5151
_reflns_number_total 6287
_reflns_threshold_expression >2sigma(I)
_cod_data_source_file c4dt02747g2.cif
_cod_data_source_block 4d
_cod_depositor_comments
;
The following automatic conversions were performed:

'_symmetry_cell_setting' value 'Monoclinic' changed to 'monoclinic'
according to
/usr/data/users/saulius/crontab/automatic-downloads/rss-feeds/RSC/lib/dictionaries/cif_core.dic
dictionary named 'cif_core.dic' version 2.4.2 from 2011-04-26.

Automatic conversion script
Id: cif_fix_values 2827 2014-09-09 07:05:25Z andrius 

 Adding full bibliography for 7032750--7032755.cif.
;
_cod_original_sg_symbol_H-M C2/c
_cod_original_formula_sum 'C39.50 H35 Cl N2 O6 Ru'
_cod_database_code 7032753
_diffrn_reflns_av_unetai/neti 0.0250

loop_
_symmetry_equiv_pos_as_xyz
'x, y, z'
'-x, y, -z+1/2'
'x+1/2, y+1/2, z'
'-x+1/2, y+1/2, -z+1/2'
'-x, -y, -z'
'x, -y, z-1/2'
'-x+1/2, -y+1/2, -z'
'x+1/2, -y+1/2, z-1/2'

loop_
_atom_site_label
_atom_site_type_symbol
_atom_site_fract_x
_atom_site_fract_y
_atom_site_fract_z
_atom_site_U_iso_or_equiv
_atom_site_adp_type
_atom_site_occupancy
_atom_site_symmetry_multiplicity
_atom_site_calc_flag
_atom_site_refinement_flags
Ru1 Ru 0.203343(11) 0.804910(15) 0.156680(11) 0.03697(10) Uani 1 1 d .
C1 C 0.22851(16) 0.9241(2) 0.19431(16) 0.0512(8) Uani 1 1 d .
C2 C 0.12370(18) 0.8544(2) 0.10435(17) 0.0570(9) Uani 1 1 d .
C3 C 0.26164(13) 0.65459(19) 0.18206(13) 0.0374(6) Uani 1 1 d U
C4 C 0.19316(12) 0.64621(19) 0.14711(13) 0.0347(6) Uani 1 1 d U
C5 C 0.16759(13) 0.68161(18) 0.18644(13) 0.0348(6) Uani 1 1 d U
C6 C 0.21652(13) 0.72556(19) 0.23994(13) 0.0357(6) Uani 1 1 d U
C7 C 0.27440(13) 0.71367(19) 0.23627(13) 0.0370(6) Uani 1 1 d U
C8 C 0.15916(13) 0.58726(19) 0.09089(13) 0.0359(6) Uani 1 1 d U
C9 C 0.18721(14) 0.5072(2) 0.08217(14) 0.0420(7) Uani 1 1 d U
H9 H 0.2284 0.4934 0.1108 0.050 Uiso 1 1 calc R
C10 C 0.15539(16) 0.4481(2) 0.03213(15) 0.0515(8) Uani 1 1 d U
H10 H 0.1753 0.3951 0.0273 0.062 Uiso 1 1 calc R
C11 C 0.09425(16) 0.4665(2) -0.01094(15) 0.0543(8) Uani 1 1 d U
H11 H 0.0726 0.4258 -0.0443 0.065 Uiso 1 1 calc R
C12 C 0.06583(15) 0.5458(2) -0.00372(14) 0.0505(8) Uani 1 1 d U
H12 H 0.0248 0.5594 -0.0329 0.061 Uiso 1 1 calc R
C13 C 0.09745(14) 0.6057(2) 0.04634(14) 0.0440(7) Uani 1 1 d U
H13 H 0.0774 0.6590 0.0505 0.053 Uiso 1 1 calc R
C14 C 0.33749(14) 0.7333(2) 0.28855(14) 0.0425(7) Uani 1 1 d U
C15 C 0.35061(15) 0.8124(2) 0.32639(15) 0.0468(7) Uani 1 1 d U
H15 H 0.3194 0.8569 0.3176 0.056 Uiso 1 1 calc R
C16 C 0.40873(17) 0.8266(3) 0.37666(18) 0.0614(9) Uani 1 1 d U
H16 H 0.4162 0.8798 0.4015 0.074 Uiso 1 1 calc R
C17 C 0.45533(19) 0.7624(3) 0.3900(2) 0.0880(13) Uani 1 1 d U
H17 H 0.4948 0.7722 0.4234 0.106 Uiso 1 1 calc R
C18 C 0.4432(2) 0.6829(3) 0.3534(2) 0.0953(16) Uani 1 1 d U
H18 H 0.4747 0.6387 0.3628 0.114 Uiso 1 1 calc R
C19 C 0.38528(18) 0.6679(3) 0.30321(19) 0.0698(11) Uani 1 1 d U
H19 H 0.3780 0.6139 0.2790 0.084 Uiso 1 1 calc R
C20 C 0.10519(13) 0.65488(19) 0.18016(13) 0.0354(6) Uani 1 1 d U
C21 C 0.09479(13) 0.5591(2) 0.18388(14) 0.0401(6) Uani 1 1 d U
H21 H 0.1257 0.5161 0.1887 0.048 Uiso 1 1 calc R
C22 C 0.03985(14) 0.5269(2) 0.18052(14) 0.0435(7) Uani 1 1 d U
H22 H 0.0341 0.4627 0.1833 0.052 Uiso 1 1 calc R
C23 C -0.00683(13) 0.5890(2) 0.17300(13) 0.0401(6) Uani 1 1 d U
C24 C 0.00246(15) 0.6841(2) 0.16997(16) 0.0445(7) Uani 1 1 d U
H24 H -0.0285 0.7268 0.1655 0.053 Uiso 1 1 calc R
C25 C 0.05842(14) 0.7160(2) 0.17360(15) 0.0438(7) Uani 1 1 d U
H25 H 0.0644 0.7803 0.1715 0.053 Uiso 1 1 calc R
C26 C -0.11183(16) 0.6114(3) 0.15434(19) 0.0624(9) Uani 1 1 d .
H26A H -0.1465 0.5760 0.1523 0.094 Uiso 1 1 calc R
H26B H -0.1237 0.6413 0.1148 0.094 Uiso 1 1 calc R
H26C H -0.0999 0.6584 0.1864 0.094 Uiso 1 1 calc R
C27 C 0.21036(13) 0.7611(2) 0.29499(13) 0.0391(6) Uani 1 1 d U
C28 C 0.17257(16) 0.8370(2) 0.29067(15) 0.0479(7) Uani 1 1 d U
H28 H 0.1517 0.8687 0.2528 0.058 Uiso 1 1 calc R
C29 C 0.16505(17) 0.8668(2) 0.34179(17) 0.0568(8) Uani 1 1 d U
H29 H 0.1395 0.9179 0.3381 0.068 Uiso 1 1 calc R
C30 C 0.19570(18) 0.8200(3) 0.39721(17) 0.0597(9) Uani 1 1 d U
C31 C 0.23427(17) 0.7449(3) 0.40284(16) 0.0579(9) Uani 1 1 d U
H31 H 0.2555 0.7138 0.4409 0.070 Uiso 1 1 calc R
C32 C 0.24138(15) 0.7161(2) 0.35230(15) 0.0466(7) Uani 1 1 d U
H32 H 0.2674 0.6655 0.3566 0.056 Uiso 1 1 calc R
C33 C 0.1499(3) 0.9160(5) 0.4463(3) 0.139(3) Uani 1 1 d .
H33A H 0.1515 0.9252 0.4864 0.209 Uiso 1 1 calc R
H33B H 0.1081 0.8993 0.4161 0.209 Uiso 1 1 calc R
H33C H 0.1618 0.9731 0.4335 0.209 Uiso 1 1 calc R
C34 C 0.24140(15) 0.8345(2) 0.09501(15) 0.0457(7) Uani 1 1 d .
C35 C 0.2515(2) 0.8688(3) 0.0091(2) 0.0705(11) Uani 1 1 d U
H35 H 0.2413 0.8788 -0.0326 0.085 Uiso 1 1 calc R
C36 C 0.3074(2) 0.8779(3) 0.0579(2) 0.0704(11) Uani 1 1 d U
H36 H 0.3439 0.8954 0.0568 0.084 Uiso 1 1 calc R
C37 C 0.14476(19) 0.8250(3) -0.00922(17) 0.0680(10) Uani 1 1 d .
H37A H 0.1358 0.8349 -0.0519 0.102 Uiso 1 1 calc R
H37B H 0.1204 0.8678 0.0013 0.102 Uiso 1 1 calc R
H37C H 0.1345 0.7615 -0.0041 0.102 Uiso 1 1 calc R
C38 C 0.35382(17) 0.8569(3) 0.17415(18) 0.0613(9) Uani 1 1 d U
H38A H 0.3395 0.8321 0.2027 0.074 Uiso 1 1 calc R
H38B H 0.3670 0.9214 0.1863 0.074 Uiso 1 1 calc R
C39 C 0.40980(19) 0.7997(3) 0.1812(2) 0.0738(11) Uani 1 1 d U
H39A H 0.4286 0.8312 0.1584 0.089 Uiso 1 1 calc R
H39B H 0.4406 0.7988 0.2250 0.089 Uiso 1 1 calc R
N1 N 0.21083(14) 0.8417(2) 0.03172(13) 0.0552(7) Uani 1 1 d .
N2 N 0.30156(13) 0.85654(19) 0.11090(14) 0.0542(7) Uani 1 1 d .
O1 O 0.24399(15) 0.99516(18) 0.21848(15) 0.0867(9) Uani 1 1 d .
O2 O 0.07416(14) 0.8837(3) 0.07615(15) 0.0984(11) Uani 1 1 d .
O3 O 0.30043(9) 0.62291(15) 0.16570(10) 0.0475(5) Uani 1 1 d .
O4 O -0.06042(10) 0.54962(15) 0.16854(11) 0.0523(5) Uani 1 1 d .
O5 O 0.19162(16) 0.8427(3) 0.45061(13) 0.0943(10) Uani 1 1 d .
O6 O 0.39602(13) 0.7063(2) 0.15972(13) 0.0688(7) Uani 1 1 d D
H6 H 0.3675(18) 0.680(3) 0.167(2) 0.103 Uiso 1 1 d D
C101 C 0.5000 0.5355(5) 0.2500 0.110(2) Uani 1 2 d S
H10A H 0.4640 0.5755 0.2268 0.132 Uiso 0.50 1 calc PR
H10B H 0.5360 0.5755 0.2732 0.132 Uiso 0.50 1 calc PR
Cl1 Cl 0.48680(9) 0.46520(12) 0.30252(10) 0.1345(6) Uani 1 1 d .

loop_
_atom_site_aniso_label
_atom_site_aniso_U_11
_atom_site_aniso_U_22
_atom_site_aniso_U_33
_atom_site_aniso_U_23
_atom_site_aniso_U_13
_atom_site_aniso_U_12
Ru1 0.03716(17) 0.03551(14) 0.03949(16) 0.00146(10) 0.01894(13) -0.00177(9)
C1 0.056(2) 0.0404(17) 0.057(2) 0.0024(15) 0.0261(18) -0.0016(15)
C2 0.057(2) 0.060(2) 0.057(2) 0.0114(17) 0.0292(19) 0.0051(18)
C3 0.0342(16) 0.0368(14) 0.0382(15) -0.0020(12) 0.0144(13) -0.0046(12)
C4 0.0310(15) 0.0368(14) 0.0372(14) -0.0004(11) 0.0166(12) -0.0029(11)
C5 0.0347(15) 0.0339(13) 0.0356(14) 0.0025(11) 0.0163(13) -0.0004(11)
C6 0.0356(15) 0.0350(13) 0.0358(14) 0.0013(11) 0.0161(13) -0.0018(12)
C7 0.0338(15) 0.0363(14) 0.0392(15) 0.0010(11) 0.0156(13) -0.0021(11)
C8 0.0343(15) 0.0405(14) 0.0349(14) 0.0022(12) 0.0178(13) -0.0034(12)
C9 0.0390(16) 0.0437(15) 0.0390(15) -0.0033(13) 0.0145(14) -0.0007(13)
C10 0.054(2) 0.0504(17) 0.0453(17) -0.0083(15) 0.0189(16) -0.0009(15)
C11 0.059(2) 0.0596(19) 0.0365(16) -0.0078(15) 0.0153(16) -0.0142(17)
C12 0.0413(18) 0.0612(19) 0.0376(16) 0.0041(15) 0.0088(15) -0.0054(15)
C13 0.0379(17) 0.0461(16) 0.0426(16) 0.0008(13) 0.0143(14) 0.0000(13)
C14 0.0360(16) 0.0454(15) 0.0435(16) -0.0036(13) 0.0164(14) -0.0055(13)
C15 0.0403(18) 0.0477(17) 0.0491(18) -0.0058(14) 0.0181(16) -0.0061(13)
C16 0.048(2) 0.066(2) 0.058(2) -0.0185(17) 0.0144(18) -0.0114(17)
C17 0.050(2) 0.096(3) 0.074(3) -0.029(2) -0.007(2) 0.000(2)
C18 0.047(2) 0.098(3) 0.089(3) -0.028(2) -0.012(2) 0.023(2)
C19 0.048(2) 0.068(2) 0.067(2) -0.0219(19) 0.0048(19) 0.0081(18)
C20 0.0330(15) 0.0402(14) 0.0332(14) -0.0009(12) 0.0156(12) -0.0029(12)
C21 0.0344(16) 0.0408(14) 0.0461(16) 0.0053(13) 0.0194(14) 0.0048(12)
C22 0.0424(17) 0.0386(15) 0.0521(17) 0.0033(13) 0.0240(15) -0.0022(13)
C23 0.0334(16) 0.0508(16) 0.0384(15) -0.0024(13) 0.0186(13) -0.0029(13)
C24 0.0356(17) 0.0461(16) 0.0538(18) -0.0042(14) 0.0226(15) 0.0038(13)
C25 0.0416(17) 0.0384(15) 0.0530(18) -0.0027(13) 0.0233(15) -0.0006(13)
C26 0.042(2) 0.071(2) 0.081(3) -0.003(2) 0.034(2) 0.0004(17)
C27 0.0360(16) 0.0430(15) 0.0387(15) -0.0077(13) 0.0177(13) -0.0092(12)
C28 0.0505(19) 0.0491(16) 0.0455(17) -0.0056(14) 0.0236(16) -0.0025(15)
C29 0.055(2) 0.060(2) 0.058(2) -0.0127(17) 0.0284(17) 0.0013(16)
C30 0.061(2) 0.078(2) 0.0455(19) -0.0151(17) 0.0291(18) -0.0068(18)
C31 0.058(2) 0.073(2) 0.0409(18) -0.0007(17) 0.0215(17) -0.0057(18)
C32 0.0421(18) 0.0538(17) 0.0428(17) -0.0007(14) 0.0187(15) -0.0026(14)
C33 0.164(6) 0.183(6) 0.095(4) -0.029(4) 0.079(4) 0.052(5)
C34 0.0496(19) 0.0410(15) 0.0517(19) 0.0032(14) 0.0279(17) -0.0029(14)
C35 0.082(3) 0.081(3) 0.068(2) 0.026(2) 0.050(2) 0.011(2)
C36 0.074(3) 0.075(2) 0.084(3) 0.022(2) 0.056(2) 0.001(2)
C37 0.065(3) 0.089(3) 0.046(2) 0.0081(19) 0.023(2) 0.000(2)
C38 0.054(2) 0.064(2) 0.070(2) -0.0012(18) 0.032(2) -0.0165(17)
C39 0.047(2) 0.093(3) 0.080(3) 0.001(2) 0.028(2) -0.014(2)
N1 0.062(2) 0.0624(17) 0.0506(16) 0.0123(14) 0.0340(16) 0.0029(14)
N2 0.0538(18) 0.0561(16) 0.0627(18) 0.0099(14) 0.0354(16) -0.0036(13)
O1 0.104(2) 0.0443(14) 0.102(2) -0.0206(15) 0.0395(19) -0.0130(14)
O2 0.0616(19) 0.135(3) 0.091(2) 0.044(2) 0.0295(18) 0.0468(19)
O3 0.0339(11) 0.0552(12) 0.0556(13) -0.0145(10) 0.0226(11) -0.0039(9)
O4 0.0378(12) 0.0556(13) 0.0715(15) 0.0001(11) 0.0321(12) -0.0038(10)
O5 0.108(2) 0.132(3) 0.0528(16) -0.0168(17) 0.0449(17) 0.019(2)
O6 0.0538(17) 0.088(2) 0.0722(18) 0.0073(14) 0.0358(15) 0.0036(14)
C101 0.102(6) 0.067(4) 0.132(7) 0.000 0.030(5) 0.000
Cl1 0.1351(14) 0.0992(10) 0.1734(16) 0.0137(10) 0.0756(13) 0.0006(9)

loop_
_atom_type_symbol
_atom_type_description
_atom_type_scat_dispersion_real
_atom_type_scat_dispersion_imag
_atom_type_scat_source
C C 0.0033 0.0016 'International Tables Vol C Tables 4.2.6.8 and 6.1.1.4'
H H 0.0000 0.0000 'International Tables Vol C Tables 4.2.6.8 and 6.1.1.4'
N N 0.0061 0.0033 'International Tables Vol C Tables 4.2.6.8 and 6.1.1.4'
O O 0.0106 0.0060 'International Tables Vol C Tables 4.2.6.8 and 6.1.1.4'
Ru Ru -1.2594 0.8363 'International Tables Vol C Tables 4.2.6.8 and 6.1.1.4'
Cl Cl 0.1484 0.1585 'International Tables Vol C Tables 4.2.6.8 and 6.1.1.4'

loop_
_geom_angle_atom_site_label_1
_geom_angle_atom_site_label_2
_geom_angle_atom_site_label_3
_geom_angle
_geom_angle_site_symmetry_1
C2 Ru1 C1 89.26(15) .
C2 Ru1 C34 95.57(14) .
C1 Ru1 C34 90.72(13) .
C2 Ru1 C6 118.28(12) .
C1 Ru1 C6 98.23(12) .
C34 Ru1 C6 144.90(11) .
C2 Ru1 C5 94.69(13) .
C1 Ru1 C5 129.86(12) .
C34 Ru1 C5 138.18(11) .
C6 Ru1 C5 37.71(11) .
C2 Ru1 C4 105.97(13) .
C1 Ru1 C4 159.73(12) .
C34 Ru1 C4 100.78(10) .
C6 Ru1 C4 62.96(10) .
C5 Ru1 C4 37.55(9) .
C2 Ru1 C7 155.31(12) .
C1 Ru1 C7 99.02(12) .
C34 Ru1 C7 107.46(11) .
C6 Ru1 C7 37.71(10) .
C5 Ru1 C7 62.20(10) .
C4 Ru1 C7 61.72(10) .
C2 Ru1 C3 140.96(13) .
C1 Ru1 C3 129.66(13) .
C34 Ru1 C3 87.81(10) .
C6 Ru1 C3 60.48(9) .
C5 Ru1 C3 60.03(9) .
C4 Ru1 C3 35.82(9) .
C7 Ru1 C3 35.49(10) .
O1 C1 Ru1 178.3(3) .
O2 C2 Ru1 174.8(3) .
O3 C3 C7 127.6(3) .
O3 C3 C4 126.5(2) .
C7 C3 C4 105.7(2) .
O3 C3 Ru1 130.7(2) .
C7 C3 Ru1 65.42(15) .
C4 C3 Ru1 64.47(15) .
C5 C4 C3 107.9(2) .
C5 C4 C8 125.3(2) .
C3 C4 C8 124.6(2) .
C5 C4 Ru1 69.28(15) .
C3 C4 Ru1 79.71(16) .
C8 C4 Ru1 130.16(19) .
C6 C5 C4 108.7(2) .
C6 C5 C20 125.1(2) .
C4 C5 C20 124.5(2) .
C6 C5 Ru1 70.35(15) .
C4 C5 Ru1 73.17(15) .
C20 C5 Ru1 134.15(19) .
C5 C6 C7 108.0(2) .
C5 C6 C27 124.8(2) .
C7 C6 C27 126.4(3) .
C5 C6 Ru1 71.94(15) .
C7 C6 Ru1 74.68(15) .
C27 C6 Ru1 127.58(19) .
C6 C7 C3 108.4(2) .
C6 C7 C14 124.3(3) .
C3 C7 C14 125.0(2) .
C6 C7 Ru1 67.61(15) .
C3 C7 Ru1 79.10(17) .
C14 C7 Ru1 132.7(2) .
C9 C8 C13 117.2(3) .
C9 C8 C4 120.1(3) .
C13 C8 C4 122.6(3) .
C10 C9 C8 121.4(3) .
C10 C9 H9 119.3 .
C8 C9 H9 119.3 .
C9 C10 C11 120.7(3) .
C9 C10 H10 119.7 .
C11 C10 H10 119.7 .
C12 C11 C10 118.9(3) .
C12 C11 H11 120.5 .
C10 C11 H11 120.5 .
C11 C12 C13 120.8(3) .
C11 C12 H12 119.6 .
C13 C12 H12 119.6 .
C12 C13 C8 121.0(3) .
C12 C13 H13 119.5 .
C8 C13 H13 119.5 .
C15 C14 C19 117.7(3) .
C15 C14 C7 122.7(3) .
C19 C14 C7 119.5(3) .
C16 C15 C14 121.6(3) .
C16 C15 H15 119.2 .
C14 C15 H15 119.2 .
C17 C16 C15 120.0(3) .
C17 C16 H16 120.0 .
C15 C16 H16 120.0 .
C16 C17 C18 119.4(4) .
C16 C17 H17 120.3 .
C18 C17 H17 120.3 .
C19 C18 C17 121.1(4) .
C19 C18 H18 119.5 .
C17 C18 H18 119.5 .
C18 C19 C14 120.2(4) .
C18 C19 H19 119.9 .
C14 C19 H19 119.9 .
C25 C20 C21 117.4(3) .
C25 C20 C5 126.0(3) .
C21 C20 C5 116.5(2) .
C22 C21 C20 121.4(3) .
C22 C21 H21 119.3 .
C20 C21 H21 119.3 .
C21 C22 C23 120.4(3) .
C21 C22 H22 119.8 .
C23 C22 H22 119.8 .
O4 C23 C22 115.8(3) .
O4 C23 C24 124.7(3) .
C22 C23 C24 119.5(3) .
C23 C24 C25 119.6(3) .
C23 C24 H24 120.2 .
C25 C24 H24 120.2 .
C20 C25 C24 121.7(3) .
C20 C25 H25 119.2 .
C24 C25 H25 119.2 .
O4 C26 H26A 109.5 .
O4 C26 H26B 109.5 .
H26A C26 H26B 109.5 .
O4 C26 H26C 109.5 .
H26A C26 H26C 109.5 .
H26B C26 H26C 109.5 .
C28 C27 C32 117.7(3) .
C28 C27 C6 122.2(3) .
C32 C27 C6 120.1(3) .
C27 C28 C29 121.6(3) .
C27 C28 H28 119.2 .
C29 C28 H28 119.2 .
C30 C29 C28 119.0(3) .
C30 C29 H29 120.5 .
C28 C29 H29 120.5 .
C29 C30 O5 124.2(3) .
C29 C30 C31 120.4(3) .
O5 C30 C31 115.4(3) .
C32 C31 C30 120.1(3) .
C32 C31 H31 119.9 .
C30 C31 H31 119.9 .
C31 C32 C27 121.1(3) .
C31 C32 H32 119.4 .
C27 C32 H32 119.4 .
O5 C33 H33A 109.5 .
O5 C33 H33B 109.5 .
H33A C33 H33B 109.5 .
O5 C33 H33C 109.5 .
H33A C33 H33C 109.5 .
H33B C33 H33C 109.5 .
N2 C34 N1 104.5(3) .
N2 C34 Ru1 127.2(2) .
N1 C34 Ru1 128.2(2) .
C36 C35 N1 107.1(3) .
C36 C35 H35 126.4 .
N1 C35 H35 126.4 .
C35 C36 N2 107.5(3) .
C35 C36 H36 126.3 .
N2 C36 H36 126.3 .
N1 C37 H37A 109.5 .
N1 C37 H37B 109.5 .
H37A C37 H37B 109.5 .
N1 C37 H37C 109.5 .
H37A C37 H37C 109.5 .
H37B C37 H37C 109.5 .
N2 C38 C39 114.0(3) .
N2 C38 H38A 108.8 .
C39 C38 H38A 108.8 .
N2 C38 H38B 108.8 .
C39 C38 H38B 108.8 .
H38A C38 H38B 107.7 .
O6 C39 C38 114.7(3) .
O6 C39 H39A 108.6 .
C38 C39 H39A 108.6 .
O6 C39 H39B 108.6 .
C38 C39 H39B 108.6 .
H39A C39 H39B 107.6 .
C34 N1 C35 110.6(3) .
C34 N1 C37 127.1(3) .
C35 N1 C37 122.3(3) .
C34 N2 C36 110.3(3) .
C34 N2 C38 126.0(3) .
C36 N2 C38 123.8(3) .
C23 O4 C26 117.0(2) .
C30 O5 C33 117.5(4) .
C39 O6 H6 113(3) .
Cl1 C101 Cl1 110.8(4) 2_655
Cl1 C101 H10A 109.5 2_655
Cl1 C101 H10A 109.5 .
Cl1 C101 H10B 109.5 2_655
Cl1 C101 H10B 109.5 .
H10A C101 H10B 108.1 .

loop_
_geom_bond_atom_site_label_1
_geom_bond_atom_site_label_2
_geom_bond_distance
_geom_bond_site_symmetry_2
Ru1 C2 1.879(4) .
Ru1 C1 1.884(3) .
Ru1 C34 2.128(3) .
Ru1 C6 2.197(3) .
Ru1 C5 2.217(3) .
Ru1 C4 2.269(3) .
Ru1 C7 2.291(3) .
Ru1 C3 2.474(3) .
C1 O1 1.139(4) .
C2 O2 1.145(4) .
C3 O3 1.259(3) .
C3 C7 1.463(4) .
C3 C4 1.472(4) .
C4 C5 1.445(4) .
C4 C8 1.477(4) .
C5 C6 1.426(4) .
C5 C20 1.494(4) .
C6 C7 1.453(4) .
C6 C27 1.495(4) .
C7 C14 1.484(4) .
C8 C9 1.390(4) .
C8 C13 1.398(4) .
C9 C10 1.376(4) .
C9 H9 0.9300 .
C10 C11 1.379(5) .
C10 H10 0.9300 .
C11 C12 1.374(5) .
C11 H11 0.9300 .
C12 C13 1.381(4) .
C12 H12 0.9300 .
C13 H13 0.9300 .
C14 C15 1.390(4) .
C14 C19 1.394(5) .
C15 C16 1.378(5) .
C15 H15 0.9300 .
C16 C17 1.366(6) .
C16 H16 0.9300 .
C17 C18 1.380(6) .
C17 H17 0.9300 .
C18 C19 1.376(6) .
C18 H18 0.9300 .
C19 H19 0.9300 .
C20 C25 1.376(4) .
C20 C21 1.395(4) .
C21 C22 1.371(4) .
C21 H21 0.9300 .
C22 C23 1.377(4) .
C22 H22 0.9300 .
C23 O4 1.369(3) .
C23 C24 1.378(4) .
C24 C25 1.391(4) .
C24 H24 0.9300 .
C25 H25 0.9300 .
C26 O4 1.427(4) .
C26 H26A 0.9600 .
C26 H26B 0.9600 .
C26 H26C 0.9600 .
C27 C28 1.385(4) .
C27 C32 1.386(4) .
C28 C29 1.396(4) .
C28 H28 0.9300 .
C29 C30 1.364(5) .
C29 H29 0.9300 .
C30 O5 1.378(4) .
C30 C31 1.382(5) .
C31 C32 1.373(4) .
C31 H31 0.9300 .
C32 H32 0.9300 .
C33 O5 1.421(6) .
C33 H33A 0.9600 .
C33 H33B 0.9600 .
C33 H33C 0.9600 .
C34 N2 1.357(4) .
C34 N1 1.357(4) .
C35 C36 1.322(6) .
C35 N1 1.384(4) .
C35 H35 0.9300 .
C36 N2 1.387(4) .
C36 H36 0.9300 .
C37 N1 1.454(5) .
C37 H37A 0.9600 .
C37 H37B 0.9600 .
C37 H37C 0.9600 .
C38 N2 1.460(5) .
C38 C39 1.519(5) .
C38 H38A 0.9700 .
C38 H38B 0.9700 .
C39 O6 1.407(5) .
C39 H39A 0.9700 .
C39 H39B 0.9700 .
O6 H6 0.873(19) .
C101 Cl1 1.758(4) 2_655
C101 Cl1 1.758(4) .
C101 H10A 0.9700 .
C101 H10B 0.9700 .

loop_
_geom_hbond_atom_site_label_D
_geom_hbond_atom_site_label_H
_geom_hbond_atom_site_label_A
_geom_hbond_distance_DH
_geom_hbond_distance_HA
_geom_hbond_distance_DA
_geom_hbond_angle_DHA
O6 H6 O3 0.873(19) 1.80(2) 2.662(3) 168(5)

loop_
_geom_torsion_atom_site_label_1
_geom_torsion_atom_site_label_2
_geom_torsion_atom_site_label_3
_geom_torsion_atom_site_label_4
_geom_torsion
C2 Ru1 C1 O1 119(11)
C34 Ru1 C1 O1 -146(11)
C6 Ru1 C1 O1 0(11)
C5 Ru1 C1 O1 23(11)
C4 Ru1 C1 O1 -21(11)
C7 Ru1 C1 O1 -38(11)
C3 Ru1 C1 O1 -58(11)
C1 Ru1 C2 O2 -81(4)
C34 Ru1 C2 O2 -172(4)
C6 Ru1 C2 O2 18(4)
C5 Ru1 C2 O2 49(4)
C4 Ru1 C2 O2 85(4)
C7 Ru1 C2 O2 29(4)
C3 Ru1 C2 O2 95(4)
C2 Ru1 C3 O3 101.5(3)
C1 Ru1 C3 O3 -83.7(3)
C34 Ru1 C3 O3 5.4(3)
C6 Ru1 C3 O3 -158.9(3)
C5 Ru1 C3 O3 157.4(3)
C4 Ru1 C3 O3 117.3(3)
C7 Ru1 C3 O3 -119.4(3)
C2 Ru1 C3 C7 -139.0(2)
C1 Ru1 C3 C7 35.7(2)
C34 Ru1 C3 C7 124.81(17)
C6 Ru1 C3 C7 -39.48(16)
C5 Ru1 C3 C7 -83.18(17)
C4 Ru1 C3 C7 -123.3(2)
C2 Ru1 C3 C4 -15.8(3)
C1 Ru1 C3 C4 158.98(17)
C34 Ru1 C3 C4 -111.90(16)
C6 Ru1 C3 C4 83.80(16)
C5 Ru1 C3 C4 40.10(15)
C7 Ru1 C3 C4 123.3(2)
O3 C3 C4 C5 172.7(3)
C7 C3 C4 C5 -12.0(3)
Ru1 C3 C4 C5 -64.13(18)
O3 C3 C4 C8 9.0(4)
C7 C3 C4 C8 -175.7(2)
Ru1 C3 C4 C8 132.2(3)
O3 C3 C4 Ru1 -123.1(3)
C7 C3 C4 Ru1 52.16(19)
C2 Ru1 C4 C5 -76.54(19)
C1 Ru1 C4 C5 60.9(4)
C34 Ru1 C4 C5 -175.60(17)
C6 Ru1 C4 C5 37.48(16)
C7 Ru1 C4 C5 80.26(17)
C3 Ru1 C4 C5 113.7(2)
C2 Ru1 C4 C3 169.75(17)
C1 Ru1 C4 C3 -52.8(4)
C34 Ru1 C4 C3 70.70(17)
C6 Ru1 C4 C3 -76.22(16)
C5 Ru1 C4 C3 -113.7(2)
C7 Ru1 C4 C3 -33.44(15)
C2 Ru1 C4 C8 42.7(3)
C1 Ru1 C4 C8 -179.9(3)
C34 Ru1 C4 C8 -56.4(2)
C6 Ru1 C4 C8 156.7(3)
C5 Ru1 C4 C8 119.2(3)
C7 Ru1 C4 C8 -160.5(3)
C3 Ru1 C4 C8 -127.1(3)
C3 C4 C5 C6 9.4(3)
C8 C4 C5 C6 173.0(3)
Ru1 C4 C5 C6 -61.77(18)
C3 C4 C5 C20 -156.3(3)
C8 C4 C5 C20 7.2(4)
Ru1 C4 C5 C20 132.5(3)
C3 C4 C5 Ru1 71.18(19)
C8 C4 C5 Ru1 -125.2(3)
C2 Ru1 C5 C6 -132.15(18)
C1 Ru1 C5 C6 -39.2(2)
C34 Ru1 C5 C6 124.1(2)
C4 Ru1 C5 C6 117.6(2)
C7 Ru1 C5 C6 38.72(15)
C3 Ru1 C5 C6 79.39(17)
C2 Ru1 C5 C4 110.26(18)
C1 Ru1 C5 C4 -156.78(18)
C34 Ru1 C5 C4 6.5(3)
C6 Ru1 C5 C4 -117.6(2)
C7 Ru1 C5 C4 -78.87(17)
C3 Ru1 C5 C4 -38.21(15)
C2 Ru1 C5 C20 -11.9(3)
C1 Ru1 C5 C20 81.1(3)
C34 Ru1 C5 C20 -115.6(3)
C6 Ru1 C5 C20 120.3(3)
C4 Ru1 C5 C20 -122.1(3)
C7 Ru1 C5 C20 159.0(3)
C3 Ru1 C5 C20 -160.3(3)
C4 C5 C6 C7 -3.0(3)
C20 C5 C6 C7 162.7(2)
Ru1 C5 C6 C7 -66.54(19)
C4 C5 C6 C27 -172.8(3)
C20 C5 C6 C27 -7.1(4)
Ru1 C5 C6 C27 123.7(3)
C4 C5 C6 Ru1 63.56(19)
C20 C5 C6 Ru1 -130.8(3)
C2 Ru1 C6 C5 57.0(2)
C1 Ru1 C6 C5 150.65(17)
C34 Ru1 C6 C5 -106.2(2)
C4 Ru1 C6 C5 -37.33(15)
C7 Ru1 C6 C5 -115.2(2)
C3 Ru1 C6 C5 -78.11(16)
C2 Ru1 C6 C7 172.27(18)
C1 Ru1 C6 C7 -94.12(18)
C34 Ru1 C6 C7 9.1(3)
C5 Ru1 C6 C7 115.2(2)
C4 Ru1 C6 C7 77.90(16)
C3 Ru1 C6 C7 37.12(15)
C2 Ru1 C6 C27 -63.3(3)
C1 Ru1 C6 C27 30.3(3)
C34 Ru1 C6 C27 133.4(2)
C5 Ru1 C6 C27 -120.4(3)
C4 Ru1 C6 C27 -157.7(3)
C7 Ru1 C6 C27 124.4(3)
C3 Ru1 C6 C27 161.5(3)
C5 C6 C7 C3 -4.6(3)
C27 C6 C7 C3 164.9(3)
Ru1 C6 C7 C3 -69.4(2)
C5 C6 C7 C14 -167.9(3)
C27 C6 C7 C14 1.7(4)
Ru1 C6 C7 C14 127.4(3)
C5 C6 C7 Ru1 64.73(19)
C27 C6 C7 Ru1 -125.7(3)
O3 C3 C7 C6 -174.6(3)
C4 C3 C7 C6 10.2(3)
Ru1 C3 C7 C6 61.79(18)
O3 C3 C7 C14 -11.5(5)
C4 C3 C7 C14 173.3(3)
Ru1 C3 C7 C14 -135.1(3)
O3 C3 C7 Ru1 123.6(3)
C4 C3 C7 Ru1 -51.60(18)
C2 Ru1 C7 C6 -16.5(4)
C1 Ru1 C7 C6 91.82(18)
C34 Ru1 C7 C6 -174.56(16)
C5 Ru1 C7 C6 -38.72(16)
C4 Ru1 C7 C6 -81.49(16)
C3 Ru1 C7 C6 -115.2(2)
C2 Ru1 C7 C3 98.8(3)
C1 Ru1 C7 C3 -152.95(17)
C34 Ru1 C7 C3 -59.32(17)
C6 Ru1 C7 C3 115.2(2)
C5 Ru1 C7 C3 76.52(16)
C4 Ru1 C7 C3 33.75(14)
C2 Ru1 C7 C14 -133.1(3)
C1 Ru1 C7 C14 -24.8(3)
C34 Ru1 C7 C14 68.8(3)
C6 Ru1 C7 C14 -116.7(3)
C5 Ru1 C7 C14 -155.4(3)
C4 Ru1 C7 C14 161.9(3)
C3 Ru1 C7 C14 128.1(3)
C5 C4 C8 C9 -133.3(3)
C3 C4 C8 C9 27.6(4)
Ru1 C4 C8 C9 135.0(2)
C5 C4 C8 C13 43.4(4)
C3 C4 C8 C13 -155.7(3)
Ru1 C4 C8 C13 -48.3(3)
C13 C8 C9 C10 -0.6(4)
C4 C8 C9 C10 176.2(3)
C8 C9 C10 C11 -0.3(5)
C9 C10 C11 C12 1.1(5)
C10 C11 C12 C13 -1.0(5)
C11 C12 C13 C8 0.1(5)
C9 C8 C13 C12 0.7(4)
C4 C8 C13 C12 -176.0(3)
C6 C7 C14 C15 -43.1(4)
C3 C7 C14 C15 156.5(3)
Ru1 C7 C14 C15 47.1(4)
C6 C7 C14 C19 133.3(3)
C3 C7 C14 C19 -27.2(5)
Ru1 C7 C14 C19 -136.6(3)
C19 C14 C15 C16 0.2(5)
C7 C14 C15 C16 176.6(3)
C14 C15 C16 C17 0.6(6)
C15 C16 C17 C18 -1.2(7)
C16 C17 C18 C19 0.9(9)
C17 C18 C19 C14 -0.2(8)
C15 C14 C19 C18 -0.4(6)
C7 C14 C19 C18 -176.9(4)
C6 C5 C20 C25 70.5(4)
C4 C5 C20 C25 -126.0(3)
Ru1 C5 C20 C25 -25.8(4)
C6 C5 C20 C21 -106.8(3)
C4 C5 C20 C21 56.7(4)
Ru1 C5 C20 C21 157.0(2)
C25 C20 C21 C22 0.6(4)
C5 C20 C21 C22 178.1(3)
C20 C21 C22 C23 0.3(5)
C21 C22 C23 O4 178.3(3)
C21 C22 C23 C24 -1.1(5)
O4 C23 C24 C25 -178.5(3)
C22 C23 C24 C25 0.9(5)
C21 C20 C25 C24 -0.8(5)
C5 C20 C25 C24 -178.0(3)
C23 C24 C25 C20 0.0(5)
C5 C6 C27 C28 -67.1(4)
C7 C6 C27 C28 125.0(3)
Ru1 C6 C27 C28 26.2(4)
C5 C6 C27 C32 110.7(3)
C7 C6 C27 C32 -57.2(4)
Ru1 C6 C27 C32 -156.0(2)
C32 C27 C28 C29 -0.8(5)
C6 C27 C28 C29 177.1(3)
C27 C28 C29 C30 0.0(5)
C28 C29 C30 O5 -179.6(4)
C28 C29 C30 C31 0.8(5)
C29 C30 C31 C32 -0.8(6)
O5 C30 C31 C32 179.6(3)
C30 C31 C32 C27 0.0(5)
C28 C27 C32 C31 0.8(5)
C6 C27 C32 C31 -177.1(3)
C2 Ru1 C34 N2 148.0(3)
C1 Ru1 C34 N2 58.7(3)
C6 Ru1 C34 N2 -46.8(4)
C5 Ru1 C34 N2 -108.5(3)
C4 Ru1 C34 N2 -104.5(3)
C7 Ru1 C34 N2 -41.0(3)
C3 Ru1 C34 N2 -71.0(3)
C2 Ru1 C34 N1 -27.3(3)
C1 Ru1 C34 N1 -116.6(3)
C6 Ru1 C34 N1 137.9(3)
C5 Ru1 C34 N1 76.1(3)
C4 Ru1 C34 N1 80.1(3)
C7 Ru1 C34 N1 143.7(3)
C3 Ru1 C34 N1 113.7(3)
N1 C35 C36 N2 -0.1(5)
N2 C38 C39 O6 -53.1(4)
N2 C34 N1 C35 -0.7(4)
Ru1 C34 N1 C35 175.4(3)
N2 C34 N1 C37 179.8(3)
Ru1 C34 N1 C37 -4.0(5)
C36 C35 N1 C34 0.5(4)
C36 C35 N1 C37 180.0(4)
N1 C34 N2 C36 0.7(4)
Ru1 C34 N2 C36 -175.6(2)
N1 C34 N2 C38 -178.4(3)
Ru1 C34 N2 C38 5.4(5)
C35 C36 N2 C34 -0.4(4)
C35 C36 N2 C38 178.7(3)
C39 C38 N2 C34 127.7(3)
C39 C38 N2 C36 -51.3(4)
C22 C23 O4 C26 -173.8(3)
C24 C23 O4 C26 5.7(4)
C29 C30 O5 C33 3.9(7)
C31 C30 O5 C33 -176.6(5)
